data_7218194
loop_
_publ_author_name
'Klein, Y. Maximilian'
'Constable, Edwin C.'
'Housecroft, Catherine E.'
'Zampese, Jennifer A.'
'Crochet, Aur\'elien'

_publ_section_title
;
 Greasy tails switch 1D-coordination
 [{Zn2(OAc)4(4&#x2032;-(4-ROC6H4)-4,2&#x2032;:6&#x2032;,4&#x2032;&#x2032;-tpy)}n]
 polymers to discrete
 [Zn2(OAc)4(4&#x2032;-(4-ROC6H4)-4,2&#x2032;:6&#x2032;,4&#x2032;&#x2032;-tpy)2]
 complexes
;
_journal_issue 42
_journal_name_full CrystEngComm
_journal_page_first 9915
_journal_paper_doi 10.1039/C4CE01422G
_journal_volume 16
_journal_year 2014
_chemical_formula_moiety 'C30 H29 N3 O9 Zn2'
_chemical_formula_sum 'C30 H29 N3 O9 Zn2'
_chemical_formula_weight 706.34
_chemical_name_systematic
; 
 ? 
;
_space_group_crystal_system monoclinic
_space_group_IT_number 14
_space_group_name_Hall '-P 2ybc'
_space_group_name_H-M_alt 'P 1 21/c 1'
_symmetry_space_group_name_Hall '-P 2ybc'
_symmetry_space_group_name_H-M 'P 1 21/c 1'
_atom_sites_solution_hydrogens geom
_audit_creation_method SHELXL-2013
_cell_angle_alpha 90
_cell_angle_beta 90.666(5)
_cell_angle_gamma 90
_cell_formula_units_Z 4
_cell_length_a 7.9572(6)
_cell_length_b 15.2139(11)
_cell_length_c 24.9697(17)
_cell_measurement_reflns_used 8993
_cell_measurement_temperature 123(2)
_cell_measurement_theta_max 67.23
_cell_measurement_theta_min 3.40
_cell_volume 3022.6(4)
_computing_cell_refinement 'Bruker SAINT'
_computing_data_collection 'Bruker APEX2'
_computing_data_reduction 'Bruker SAINT'
_computing_molecular_graphics 'Bruker SHELXTL'
_computing_publication_material 'Bruker SHELXTL'
_computing_structure_refinement 'SHELXL-2013 (Sheldrick, 2013)'
_computing_structure_solution 'SHELXS-97 (Sheldrick, 2008)'
_diffrn_ambient_temperature 123(2)
_diffrn_measured_fraction_theta_full 0.990
_diffrn_measured_fraction_theta_max 0.975
_diffrn_measurement_device_type 'Bruker APEX-II CCD'
_diffrn_measurement_method '\f and \w scans'
_diffrn_radiation_type CuK\a
_diffrn_radiation_wavelength 1.54178
_diffrn_reflns_av_R_equivalents 0.0579
_diffrn_reflns_av_unetI/netI 0.0456
_diffrn_reflns_Laue_measured_fraction_full 0.990
_diffrn_reflns_Laue_measured_fraction_max 0.975
_diffrn_reflns_limit_h_max 9
_diffrn_reflns_limit_h_min -9
_diffrn_reflns_limit_k_max 15
_diffrn_reflns_limit_k_min -18
_diffrn_reflns_limit_l_max 29
_diffrn_reflns_limit_l_min -29
_diffrn_reflns_number 25658
_diffrn_reflns_point_group_measured_fraction_full 0.990
_diffrn_reflns_point_group_measured_fraction_max 0.975
_diffrn_reflns_theta_full 66.500
_diffrn_reflns_theta_max 67.809
_diffrn_reflns_theta_min 4.582
_exptl_absorpt_coefficient_mu 2.455
_exptl_absorpt_correction_T_max 0.952
_exptl_absorpt_correction_T_min 0.790
_exptl_absorpt_correction_type multi-scan
_exptl_absorpt_process_details sadabs
_exptl_crystal_colour colourless
_exptl_crystal_density_diffrn 1.552
_exptl_crystal_description block
_exptl_crystal_F_000 1448
_exptl_crystal_size_max 0.130
_exptl_crystal_size_mid 0.080
_exptl_crystal_size_min 0.020
_refine_diff_density_max 1.065
_refine_diff_density_min -0.874
_refine_diff_density_rms 0.107
_refine_ls_extinction_method none
_refine_ls_goodness_of_fit_ref 1.097
_refine_ls_hydrogen_treatment constr
_refine_ls_matrix_type full
_refine_ls_number_parameters 402
_refine_ls_number_reflns 5359
_refine_ls_number_restraints 0
_refine_ls_restrained_S_all 1.097
_refine_ls_R_factor_all 0.0620
_refine_ls_R_factor_gt 0.0528
_refine_ls_shift/su_max 0.001
_refine_ls_shift/su_mean 0.000
_refine_ls_structure_factor_coef Fsqd
_refine_ls_weighting_details
; 
 w=1/[\s^2^(Fo^2^)+(0.0703P)^2^+6.9094P] 
 where P=(Fo^2^+2Fc^2^)/3 
;
_refine_ls_weighting_scheme calc
_refine_ls_wR_factor_gt 0.1428
_refine_ls_wR_factor_ref 0.1487
_reflns_Friedel_coverage 0.000
_reflns_number_gt 4536
_reflns_number_total 5359
_reflns_threshold_expression 'I > 2\s(I)'
_cod_data_source_file c4ce01422g2.cif
_cod_data_source_block jmk21
_cod_depositor_comments 'Adding full bibliography for 7218194--7218205.cif.'
_cod_database_code 7218194
_shelx_space_group_comment
; 
The symmetry employed for this shelxl refinement is uniquely defined 
by the following loop, which should always be used as a source of 
symmetry information in preference to the above space-group names. 
They are only intended as comments. 
;
_shelx_estimated_absorpt_t_min 0.741
_shelx_estimated_absorpt_t_max 0.953

loop_
_space_group_symop_operation_xyz
'x, y, z'
'-x, y+1/2, -z+1/2'
'-x, -y, -z'
'x, -y-1/2, z-1/2'

loop_
_atom_site_label
_atom_site_type_symbol
_atom_site_fract_x
_atom_site_fract_y
_atom_site_fract_z
_atom_site_U_iso_or_equiv
_atom_site_adp_type
_atom_site_occupancy
_atom_site_site_symmetry_order
_atom_site_calc_flag
_atom_site_refinement_flags_posn
_atom_site_refinement_flags_adp
Zn1 Zn 0.17766(7) 0.29664(3) 0.29344(2) 0.02310(17) Uani 1 1 d . .
Zn2 Zn 0.32856(7) 0.17942(3) 0.21571(2) 0.02319(17) Uani 1 1 d . .
N1 N 0.0615(4) 0.3768(2) 0.34633(12) 0.0219(7) Uani 1 1 d . .
N2 N -0.2507(4) 0.5043(2) 0.50029(11) 0.0210(7) Uani 1 1 d . .
N3 N -0.5589(4) 0.3977(2) 0.66006(12) 0.0216(7) Uani 1 1 d . .
C1 C -0.0128(5) 0.3445(3) 0.39039(15) 0.0254(8) Uani 1 1 d . .
H1A H -0.0119 0.2828 0.3961 0.030 Uiso 1 1 calc R U
C2 C -0.0897(5) 0.3974(2) 0.42735(15) 0.0247(8) Uani 1 1 d . .
H2A H -0.1406 0.3723 0.4580 0.030 Uiso 1 1 calc R U
C3 C -0.0928(5) 0.4881(2) 0.41969(14) 0.0211(8) Uani 1 1 d . .
C4 C -0.0209(5) 0.5212(2) 0.37350(15) 0.0239(8) Uani 1 1 d . .
H4A H -0.0239 0.5825 0.3662 0.029 Uiso 1 1 calc R U
C5 C 0.0553(5) 0.4638(2) 0.33829(15) 0.0243(8) Uani 1 1 d . .
H5A H 0.1054 0.4872 0.3070 0.029 Uiso 1 1 calc R U
C6 C -0.1751(5) 0.5460(2) 0.46006(14) 0.0210(8) Uani 1 1 d . .
C7 C -0.1717(5) 0.6374(3) 0.45618(14) 0.0240(8) Uani 1 1 d . .
H7A H -0.1147 0.6650 0.4275 0.029 Uiso 1 1 calc R U
C8 C -0.2527(5) 0.6882(3) 0.49472(14) 0.0240(8) Uani 1 1 d . .
C9 C -0.3320(5) 0.6439(2) 0.53634(14) 0.0234(8) Uani 1 1 d . .
H9A H -0.3886 0.6758 0.5634 0.028 Uiso 1 1 calc R U
C10 C -0.3274(5) 0.5522(2) 0.53777(14) 0.0222(8) Uani 1 1 d . .
C11 C -0.4833(5) 0.3603(2) 0.61787(15) 0.0244(8) Uani 1 1 d . .
H11A H -0.4824 0.2980 0.6153 0.029 Uiso 1 1 calc R U
C12 C -0.4071(5) 0.4084(2) 0.57823(15) 0.0240(8) Uani 1 1 d . .
H12A H -0.3545 0.3794 0.5492 0.029 Uiso 1 1 calc R U
C13 C -0.4077(5) 0.4998(2) 0.58100(14) 0.0206(8) Uani 1 1 d . .
C14 C -0.4839(5) 0.5385(2) 0.62499(15) 0.0229(8) Uani 1 1 d . .
H14A H -0.4856 0.6006 0.6287 0.027 Uiso 1 1 calc R U
C15 C -0.5572(5) 0.4857(2) 0.66326(15) 0.0237(8) Uani 1 1 d . .
H15A H -0.6087 0.5129 0.6931 0.028 Uiso 1 1 calc R U
C16 C -0.2540(5) 0.7856(3) 0.49089(15) 0.0260(8) Uani 1 1 d . .
C17 C -0.2639(6) 0.8391(3) 0.53621(16) 0.0325(10) Uani 1 1 d . .
H17A H -0.2707 0.8126 0.5706 0.039 Uiso 1 1 calc R U
C18 C -0.2641(7) 0.9299(3) 0.53220(17) 0.0383(11) Uani 1 1 d . .
H18A H -0.2709 0.9651 0.5635 0.046 Uiso 1 1 calc R U
C19 C -0.2541(7) 0.9694(3) 0.48205(19) 0.0365(10) Uani 1 1 d . .
C20 C -0.2463(6) 0.9171(3) 0.43632(17) 0.0332(10) Uani 1 1 d . .
H20A H -0.2412 0.9438 0.4020 0.040 Uiso 1 1 calc R U
C21 C -0.2459(6) 0.8274(3) 0.44059(16) 0.0293(9) Uani 1 1 d . .
H21A H -0.2401 0.7927 0.4091 0.035 Uiso 1 1 calc R U
O1 O -0.2547(5) 1.05809(19) 0.47264(14) 0.0477(9) Uani 1 1 d . .
C22 C -0.2577(9) 1.1149(3) 0.5184(2) 0.0629(18) Uani 1 1 d . .
H22A H -0.3609 1.1045 0.5385 0.094 Uiso 1 1 calc R U
H22B H -0.2546 1.1763 0.5065 0.094 Uiso 1 1 calc R U
H22C H -0.1599 1.1027 0.5414 0.094 Uiso 1 1 calc R U
O2 O 0.4992(4) 0.1738(2) 0.27710(12) 0.0361(7) Uani 1 1 d . .
C30 C 0.4988(5) 0.2099(2) 0.32198(16) 0.0268(9) Uani 1 1 d . .
C31 C 0.6427(7) 0.1908(3) 0.3602(2) 0.0432(12) Uani 1 1 d . .
H31A H 0.6277 0.1324 0.3759 0.065 Uiso 1 1 calc R U
H31B H 0.6448 0.2351 0.3887 0.065 Uiso 1 1 calc R U
H31C H 0.7489 0.1926 0.3407 0.065 Uiso 1 1 calc R U
O3 O 0.3854(4) 0.26037(18) 0.33827(11) 0.0323(7) Uani 1 1 d . .
O4 O 0.1845(4) 0.08952(18) 0.25415(11) 0.0328(7) Uani 1 1 d . .
C40 C 0.0939(5) 0.1055(3) 0.29316(16) 0.0276(9) Uani 1 1 d . .
C41 C -0.0067(7) 0.0300(3) 0.3162(2) 0.0430(12) Uani 1 1 d . .
H41A H -0.1242 0.0349 0.3043 0.065 Uiso 1 1 calc R U
H41B H -0.0009 0.0321 0.3554 0.065 Uiso 1 1 calc R U
H41C H 0.0398 -0.0259 0.3037 0.065 Uiso 1 1 calc R U
O5 O 0.0755(4) 0.17937(19) 0.31450(13) 0.0398(8) Uani 1 1 d . .
O6 O 0.1150(4) 0.21559(18) 0.17312(11) 0.0302(7) Uani 1 1 d . .
C50 C 0.0042(5) 0.2672(2) 0.18865(15) 0.0251(8) Uani 1 1 d . .
C51 C -0.1426(7) 0.2840(3) 0.1515(2) 0.0437(12) Uani 1 1 d . .
H51A H -0.2477 0.2770 0.1711 0.066 Uiso 1 1 calc R U
H51B H -0.1400 0.2420 0.1217 0.066 Uiso 1 1 calc R U
H51C H -0.1357 0.3440 0.1374 0.066 Uiso 1 1 calc R U
O7 O 0.0058(4) 0.3067(2) 0.23263(12) 0.0407(8) Uani 1 1 d . .
O8 O 0.4290(4) 0.29683(18) 0.19212(12) 0.0351(7) Uani 1 1 d . .
C60 C 0.4131(5) 0.3704(2) 0.21444(15) 0.0250(8) Uani 1 1 d . .
C61 C 0.5123(6) 0.4459(3) 0.19149(17) 0.0343(10) Uani 1 1 d . .
H61A H 0.4572 0.5016 0.2004 0.051 Uiso 1 1 calc R U
H61B H 0.5177 0.4397 0.1525 0.051 Uiso 1 1 calc R U
H61C H 0.6264 0.4455 0.2067 0.051 Uiso 1 1 calc R U
O9 O 0.3251(4) 0.38494(18) 0.25446(11) 0.0331(7) Uani 1 1 d . .

loop_
_atom_site_aniso_label
_atom_site_aniso_U_11
_atom_site_aniso_U_22
_atom_site_aniso_U_33
_atom_site_aniso_U_23
_atom_site_aniso_U_13
_atom_site_aniso_U_12
Zn1 0.0348(3) 0.0125(3) 0.0221(3) -0.00355(18) 0.0041(2) 0.0018(2)
Zn2 0.0350(3) 0.0123(3) 0.0223(3) -0.00372(18) 0.0045(2) 0.0012(2)
N1 0.0284(18) 0.0164(16) 0.0209(15) -0.0023(12) -0.0004(12) 0.0009(13)
N2 0.0290(17) 0.0135(15) 0.0204(16) 0.0004(11) -0.0022(13) 0.0007(12)
N3 0.0326(19) 0.0124(15) 0.0198(15) 0.0026(12) -0.0004(13) -0.0003(13)
C1 0.037(2) 0.0149(19) 0.0246(19) -0.0003(15) 0.0021(16) -0.0014(16)
C2 0.035(2) 0.0180(19) 0.0209(18) 0.0021(14) 0.0038(15) 0.0005(16)
C3 0.025(2) 0.0166(19) 0.0213(18) -0.0021(14) -0.0023(14) 0.0002(15)
C4 0.034(2) 0.0128(18) 0.0251(19) 0.0012(14) 0.0006(16) 0.0016(16)
C5 0.033(2) 0.0162(19) 0.0232(19) 0.0023(14) 0.0026(16) 0.0013(16)
C6 0.030(2) 0.0163(19) 0.0169(17) 0.0004(14) 0.0005(14) -0.0011(15)
C7 0.035(2) 0.019(2) 0.0181(17) 0.0010(14) 0.0013(15) -0.0027(16)
C8 0.033(2) 0.018(2) 0.0205(18) -0.0008(14) -0.0001(16) -0.0019(16)
C9 0.036(2) 0.0159(19) 0.0186(17) -0.0018(14) 0.0021(15) 0.0020(16)
C10 0.032(2) 0.0169(19) 0.0171(17) -0.0018(14) -0.0009(15) -0.0015(15)
C11 0.035(2) 0.0142(19) 0.0238(19) 0.0008(14) 0.0026(16) 0.0019(16)
C12 0.036(2) 0.0133(18) 0.0229(18) -0.0017(14) 0.0027(16) 0.0014(16)
C13 0.027(2) 0.0145(18) 0.0202(18) 0.0021(14) -0.0039(14) -0.0010(15)
C14 0.035(2) 0.0114(18) 0.0226(18) -0.0010(14) 0.0009(15) -0.0023(15)
C15 0.034(2) 0.018(2) 0.0193(18) -0.0013(14) 0.0023(15) 0.0005(16)
C16 0.039(2) 0.017(2) 0.0222(18) 0.0013(15) 0.0037(16) -0.0015(16)
C17 0.054(3) 0.019(2) 0.025(2) 0.0002(16) 0.0027(18) 0.0028(19)
C18 0.065(3) 0.020(2) 0.029(2) -0.0053(17) 0.000(2) 0.000(2)
C19 0.054(3) 0.017(2) 0.038(2) 0.0011(17) -0.001(2) -0.0028(19)
C20 0.048(3) 0.022(2) 0.029(2) 0.0060(16) 0.0028(18) -0.0018(19)
C21 0.042(3) 0.022(2) 0.024(2) 0.0003(15) 0.0037(17) -0.0028(18)
O1 0.084(3) 0.0133(15) 0.0457(19) 0.0025(13) -0.0027(18) -0.0011(16)
C22 0.115(6) 0.014(2) 0.060(3) -0.007(2) -0.011(3) -0.001(3)
O2 0.0418(19) 0.0360(18) 0.0304(16) -0.0125(13) -0.0044(13) 0.0064(14)
C30 0.037(2) 0.0131(19) 0.030(2) -0.0007(15) -0.0019(17) 0.0001(17)
C31 0.047(3) 0.039(3) 0.044(3) -0.013(2) -0.012(2) 0.011(2)
O3 0.0432(19) 0.0234(15) 0.0302(15) -0.0052(12) -0.0043(13) 0.0086(13)
O4 0.051(2) 0.0154(14) 0.0320(15) 0.0020(11) 0.0081(13) -0.0026(13)
C40 0.036(2) 0.017(2) 0.030(2) 0.0010(16) 0.0015(17) -0.0029(17)
C41 0.060(3) 0.022(2) 0.047(3) 0.0012(19) 0.019(2) -0.009(2)
O5 0.053(2) 0.0166(15) 0.0506(19) -0.0070(13) 0.0204(16) -0.0060(13)
O6 0.0396(18) 0.0229(15) 0.0281(15) -0.0046(11) -0.0023(12) 0.0070(13)
C50 0.032(2) 0.0167(19) 0.027(2) -0.0026(15) -0.0027(16) -0.0038(16)
C51 0.045(3) 0.043(3) 0.043(3) -0.015(2) -0.014(2) 0.010(2)
O7 0.049(2) 0.0434(19) 0.0296(16) -0.0156(14) -0.0072(14) 0.0127(15)
O8 0.049(2) 0.0150(15) 0.0417(17) -0.0057(12) 0.0149(14) -0.0056(13)
C60 0.035(2) 0.0123(19) 0.028(2) -0.0008(15) -0.0010(16) -0.0011(16)
C61 0.049(3) 0.022(2) 0.033(2) -0.0015(17) 0.0078(19) -0.0073(19)
O9 0.053(2) 0.0170(14) 0.0295(15) -0.0001(11) 0.0137(13) -0.0054(13)

loop_
_atom_type_symbol
_atom_type_description
_atom_type_scat_dispersion_real
_atom_type_scat_dispersion_imag
_atom_type_scat_source
C C 0.0181 0.0091 'International Tables Vol C Tables 4.2.6.8 and 6.1.1.4'
H H 0.0000 0.0000 'International Tables Vol C Tables 4.2.6.8 and 6.1.1.4'
N N 0.0311 0.0180 'International Tables Vol C Tables 4.2.6.8 and 6.1.1.4'
O O 0.0492 0.0322 'International Tables Vol C Tables 4.2.6.8 and 6.1.1.4'
Zn Zn -1.5491 0.6778 'International Tables Vol C Tables 4.2.6.8 and 6.1.1.4'

loop_
_geom_angle_atom_site_label_1
_geom_angle_atom_site_label_2
_geom_angle_atom_site_label_3
_geom_angle
_geom_angle_site_symmetry_1
_geom_angle_site_symmetry_3
N1 Zn1 O5 99.94(13) . .
N1 Zn1 O7 97.67(13) . .
O5 Zn1 O7 89.51(15) . .
N1 Zn1 O9 100.60(12) . .
O5 Zn1 O9 159.43(12) . .
O7 Zn1 O9 88.85(14) . .
N1 Zn1 O3 100.14(12) . .
O5 Zn1 O3 86.85(14) . .
O7 Zn1 O3 162.18(12) . .
O9 Zn1 O3 88.47(13) . .
N1 Zn1 Zn2 177.30(10) . .
O5 Zn1 Zn2 78.68(9) . .
O7 Zn1 Zn2 80.04(9) . .
O9 Zn1 Zn2 80.85(8) . .
O3 Zn1 Zn2 82.14(8) . .
O4 Zn2 N3 100.94(12) . 4_665
O4 Zn2 O2 89.50(13) . .
N3 Zn2 O2 101.25(12) 4_665 .
O4 Zn2 O8 161.37(12) . .
N3 Zn2 O8 97.47(12) 4_665 .
O2 Zn2 O8 89.64(14) . .
O4 Zn2 O6 87.57(13) . .
N3 Zn2 O6 99.64(12) 4_665 .
O2 Zn2 O6 159.08(12) . .
O8 Zn2 O6 86.62(13) . .
O4 Zn2 Zn1 81.84(8) . .
N3 Zn2 Zn1 177.22(9) 4_665 .
O2 Zn2 Zn1 78.47(9) . .
O8 Zn2 Zn1 79.76(8) . .
O6 Zn2 Zn1 80.61(8) . .
C5 N1 C1 117.8(3) . .
C5 N1 Zn1 120.9(3) . .
C1 N1 Zn1 121.3(3) . .
C6 N2 C10 118.7(3) . .
C15 N3 C11 117.6(3) . .
C15 N3 Zn2 122.6(3) . 4_466
C11 N3 Zn2 119.8(2) . 4_466
N1 C1 C2 122.5(4) . .
N1 C1 H1A 118.7 . .
C2 C1 H1A 118.7 . .
C1 C2 C3 119.7(4) . .
C1 C2 H2A 120.1 . .
C3 C2 H2A 120.1 . .
C4 C3 C2 117.8(3) . .
C4 C3 C6 122.3(3) . .
C2 C3 C6 119.9(3) . .
C5 C4 C3 119.1(3) . .
C5 C4 H4A 120.4 . .
C3 C4 H4A 120.4 . .
N1 C5 C4 122.9(4) . .
N1 C5 H5A 118.5 . .
C4 C5 H5A 118.5 . .
N2 C6 C7 122.3(3) . .
N2 C6 C3 115.5(3) . .
C7 C6 C3 122.1(3) . .
C6 C7 C8 119.6(3) . .
C6 C7 H7A 120.2 . .
C8 C7 H7A 120.2 . .
C9 C8 C7 117.5(4) . .
C9 C8 C16 121.8(3) . .
C7 C8 C16 120.7(3) . .
C10 C9 C8 119.3(3) . .
C10 C9 H9A 120.3 . .
C8 C9 H9A 120.3 . .
N2 C10 C9 122.5(3) . .
N2 C10 C13 114.7(3) . .
C9 C10 C13 122.8(3) . .
N3 C11 C12 123.0(3) . .
N3 C11 H11A 118.5 . .
C12 C11 H11A 118.5 . .
C11 C12 C13 119.5(4) . .
C11 C12 H12A 120.2 . .
C13 C12 H12A 120.2 . .
C14 C13 C12 117.6(3) . .
C14 C13 C10 122.7(3) . .
C12 C13 C10 119.7(3) . .
C15 C14 C13 119.4(3) . .
C15 C14 H14A 120.3 . .
C13 C14 H14A 120.3 . .
N3 C15 C14 122.9(3) . .
N3 C15 H15A 118.6 . .
C14 C15 H15A 118.6 . .
C17 C16 C21 117.5(4) . .
C17 C16 C8 122.0(4) . .
C21 C16 C8 120.5(3) . .
C18 C17 C16 121.5(4) . .
C18 C17 H17A 119.2 . .
C16 C17 H17A 119.2 . .
C17 C18 C19 119.6(4) . .
C17 C18 H18A 120.2 . .
C19 C18 H18A 120.2 . .
O1 C19 C18 125.4(4) . .
O1 C19 C20 114.9(4) . .
C18 C19 C20 119.7(4) . .
C21 C20 C19 120.3(4) . .
C21 C20 H20A 119.8 . .
C19 C20 H20A 119.8 . .
C20 C21 C16 121.3(4) . .
C20 C21 H21A 119.4 . .
C16 C21 H21A 119.4 . .
C19 O1 C22 117.2(4) . .
O1 C22 H22A 109.5 . .
O1 C22 H22B 109.5 . .
H22A C22 H22B 109.5 . .
O1 C22 H22C 109.5 . .
H22A C22 H22C 109.5 . .
H22B C22 H22C 109.5 . .
C30 O2 Zn2 130.4(3) . .
O2 C30 O3 124.7(4) . .
O2 C30 C31 118.2(4) . .
O3 C30 C31 117.1(4) . .
C30 C31 H31A 109.5 . .
C30 C31 H31B 109.5 . .
H31A C31 H31B 109.5 . .
C30 C31 H31C 109.5 . .
H31A C31 H31C 109.5 . .
H31B C31 H31C 109.5 . .
C30 O3 Zn1 124.2(3) . .
C40 O4 Zn2 125.0(3) . .
O4 C40 O5 125.5(4) . .
O4 C40 C41 117.6(4) . .
O5 C40 C41 117.0(4) . .
C40 C41 H41A 109.5 . .
C40 C41 H41B 109.5 . .
H41A C41 H41B 109.5 . .
C40 C41 H41C 109.5 . .
H41A C41 H41C 109.5 . .
H41B C41 H41C 109.5 . .
C40 O5 Zn1 128.9(3) . .
C50 O6 Zn2 126.0(3) . .
O6 C50 O7 125.1(4) . .
O6 C50 C51 117.5(4) . .
O7 C50 C51 117.4(4) . .
C50 C51 H51A 109.5 . .
C50 C51 H51B 109.5 . .
H51A C51 H51B 109.5 . .
C50 C51 H51C 109.5 . .
H51A C51 H51C 109.5 . .
H51B C51 H51C 109.5 . .
C50 O7 Zn1 128.2(3) . .
C60 O8 Zn2 127.4(3) . .
O9 C60 O8 125.0(4) . .
O9 C60 C61 118.0(3) . .
O8 C60 C61 116.9(4) . .
C60 C61 H61A 109.5 . .
C60 C61 H61B 109.5 . .
H61A C61 H61B 109.5 . .
C60 C61 H61C 109.5 . .
H61A C61 H61C 109.5 . .
H61B C61 H61C 109.5 . .
C60 O9 Zn1 126.7(3) . .

loop_
_geom_bond_atom_site_label_1
_geom_bond_atom_site_label_2
_geom_bond_distance
_geom_bond_site_symmetry_2
Zn1 N1 2.028(3) .
Zn1 O5 2.032(3) .
Zn1 O7 2.037(3) .
Zn1 O9 2.039(3) .
Zn1 O3 2.061(3) .
Zn1 Zn2 2.9058(7) .
Zn2 O4 2.032(3) .
Zn2 N3 2.034(3) 4_665
Zn2 O2 2.038(3) .
Zn2 O8 2.046(3) .
Zn2 O6 2.069(3) .
N1 C5 1.340(5) .
N1 C1 1.348(5) .
N2 C6 1.337(5) .
N2 C10 1.339(5) .
N3 C15 1.341(5) .
N3 C11 1.345(5) .
N3 Zn2 2.034(3) 4_466
C1 C2 1.374(6) .
C1 H1A 0.9500 .
C2 C3 1.392(5) .
C2 H2A 0.9500 .
C3 C4 1.388(5) .
C3 C6 1.496(5) .
C4 C5 1.384(5) .
C4 H4A 0.9500 .
C5 H5A 0.9500 .
C6 C7 1.394(5) .
C7 C8 1.397(5) .
C7 H7A 0.9500 .
C8 C9 1.396(5) .
C8 C16 1.485(5) .
C9 C10 1.395(5) .
C9 H9A 0.9500 .
C10 C13 1.491(5) .
C11 C12 1.377(5) .
C11 H11A 0.9500 .
C12 C13 1.393(5) .
C12 H12A 0.9500 .
C13 C14 1.391(5) .
C14 C15 1.383(5) .
C14 H14A 0.9500 .
C15 H15A 0.9500 .
C16 C17 1.397(6) .
C16 C21 1.410(5) .
C17 C18 1.386(6) .
C17 H17A 0.9500 .
C18 C19 1.391(6) .
C18 H18A 0.9500 .
C19 O1 1.370(5) .
C19 C20 1.394(6) .
C20 C21 1.368(6) .
C20 H20A 0.9500 .
C21 H21A 0.9500 .
O1 C22 1.432(6) .
C22 H22A 0.9800 .
C22 H22B 0.9800 .
C22 H22C 0.9800 .
O2 C30 1.248(5) .
C30 O3 1.256(5) .
C30 C31 1.510(6) .
C31 H31A 0.9800 .
C31 H31B 0.9800 .
C31 H31C 0.9800 .
O4 C40 1.243(5) .
C40 O5 1.253(5) .
C40 C41 1.517(6) .
C41 H41A 0.9800 .
C41 H41B 0.9800 .
C41 H41C 0.9800 .
O6 C50 1.246(5) .
C50 O7 1.252(5) .
C50 C51 1.505(6) .
C51 H51A 0.9800 .
C51 H51B 0.9800 .
C51 H51C 0.9800 .
O8 C60 1.258(5) .
C60 O9 1.246(5) .
C60 C61 1.510(6) .
C61 H61A 0.9800 .
C61 H61B 0.9800 .
C61 H61C 0.9800 .
